data_4114450
loop_
_publ_author_name
'Stephen H. K. Ng'
'Craig S. Adams'
'Trevor W. Hayton'
'Peter Legzdins'
'Brian O. Patrick'

_publ_section_title
;
 Thermal Activation of Hydrocarbon C-H Bonds Initiated by a Tungsten Allyl
 Complex
;
_journal_name_full 'Journal of the American Chemical Society'
_journal_page_first 15210
_journal_page_last 15223
_journal_paper_doi 10.1021/ja037076q
_journal_volume 125
_journal_year 2003
_chemical_formula_sum 'C21 H29 N O W'
_chemical_formula_weight 495.32
_space_group_IT_number 14
_symmetry_cell_setting monoclinic
_symmetry_Int_Tables_number 14
_symmetry_space_group_name_Hall '-P 2ybc'
_symmetry_space_group_name_H-M 'P 1 21/c 1'
_audit_creation_date 2002-03-20
_audit_creation_method 'by teXsan v1.8'
_audit_update_record
;
?
;
_cell_angle_alpha 90
_cell_angle_beta 92.439(2)
_cell_angle_gamma 90
_cell_formula_units_Z 4
_cell_length_a 12.8869(3)
_cell_length_b 9.0219(3)
_cell_length_c 16.7835(7)
_cell_measurement_reflns_used 7997
_cell_measurement_temperature 173.2
_cell_measurement_theta_max 28.74
_cell_measurement_theta_min 3.34
_cell_volume 1949.55(11)
_computing_cell_refinement 'd*TREK (MSC, 1996-1998)'
_computing_data_collection 'd*TREK (MSC, 1996-1998)'
_computing_data_reduction 'd*TREK (MSC, 1996-1998)'
_computing_publication_material 'teXsan (MSC, 1992-1997)'
_computing_structure_refinement 'teXsan (MSC, 1992-1997)'
_computing_structure_solution
;
SIR97 (Altomare, et. al. 1998)
;
_diffrn_ambient_temperature 173.2
_diffrn_detector_area_resol_mean 11.76
_diffrn_measurement_device_type 'Rigaku/ADSC CCD'
_diffrn_measurement_method 'area detector'
_diffrn_orient_matrix_UB_11 0.00000
_diffrn_orient_matrix_UB_12 0.00000
_diffrn_orient_matrix_UB_13 0.00000
_diffrn_orient_matrix_UB_21 0.00000
_diffrn_orient_matrix_UB_22 0.00000
_diffrn_orient_matrix_UB_23 0.00000
_diffrn_orient_matrix_UB_31 0.00000
_diffrn_orient_matrix_UB_32 0.00000
_diffrn_orient_matrix_UB_33 0.00000
_diffrn_radiation_detector CCD
_diffrn_radiation_monochromator graphite
_diffrn_radiation_source 'X-ray tube'
_diffrn_radiation_type 'Mo K\a'
_diffrn_radiation_wavelength 0.7107
_diffrn_reflns_av_R_equivalents 0.03087
_diffrn_reflns_av_sigmaI/netI 0.070
_diffrn_reflns_limit_h_max 16
_diffrn_reflns_limit_h_min -15
_diffrn_reflns_limit_k_max 11
_diffrn_reflns_limit_k_min -10
_diffrn_reflns_limit_l_max 20
_diffrn_reflns_limit_l_min -16
_diffrn_reflns_number 13123
_diffrn_reflns_reduction_process 'Lp corrections applied'
_diffrn_reflns_theta_max 28.74
_diffrn_reflns_theta_min 3.34
_diffrn_standards_decay_% 0.00
_diffrn_standards_interval_count 0
_diffrn_standards_number 0
_exptl_absorpt_coefficient_mu 5.939
_exptl_absorpt_correction_T_max 1.000
_exptl_absorpt_correction_T_min 0.658
_exptl_absorpt_correction_type multi-scan
_exptl_crystal_colour yellow
_exptl_crystal_density_diffrn 1.687
_exptl_crystal_description prism
_exptl_crystal_F_000 976.00
_exptl_crystal_size_max 0.30
_exptl_crystal_size_mid 0.20
_exptl_crystal_size_min 0.20
_refine_diff_density_max 1.08
_refine_diff_density_min -1.64
_refine_ls_extinction_method none
_refine_ls_goodness_of_fit_all 1.066
_refine_ls_goodness_of_fit_ref 1.066
_refine_ls_hydrogen_treatment refall
_refine_ls_matrix_type full
_refine_ls_number_constraints 0
_refine_ls_number_parameters 229
_refine_ls_number_reflns 4264
_refine_ls_number_restraints 0
_refine_ls_R_factor_all 0.0377
_refine_ls_R_factor_gt 0.022
_refine_ls_shift/su_max 0.0040
_refine_ls_shift/su_mean 0.0000
_refine_ls_structure_factor_coef Fsqd
_refine_ls_weighting_details 'w = 1/[\s^2^(Fo^2^)]'
_refine_ls_weighting_scheme sigma
_refine_ls_wR_factor_all 0.0660
_refine_ls_wR_factor_ref 0.066
_reflns_number_gt 3649
_reflns_number_total 4484
_reflns_threshold_expression I>3.00\s(I)
_cod_data_source_file ja037076qsi20030704_013116.cif
_cod_data_source_block complex4
_cod_original_cell_volume 1949.6(1)
_cod_original_sg_symbol_H-M 'P 21/c '
_cod_original_formula_sum 'C21 H29 N O W '
_cod_database_code 4114450

loop_
_symmetry_equiv_pos_as_xyz
'   +x,   +y,   +z'
'   -x,1/2+y,1/2-z'
'   -x,   -y,   -z'
'   +x,1/2-y,1/2+z'

loop_
_atom_site_label
_atom_site_fract_x
_atom_site_fract_y
_atom_site_fract_z
_atom_site_U_iso_or_equiv
_atom_site_occupancy
_atom_site_adp_type
_atom_site_calc_flag
W(1) 0.220191(8) 0.87001(1) 0.856033(7) 0.01261(4) 1.000 Uani d
O(1) 0.1084(2) 1.1493(3) 0.8912(2) 0.0391(9) 1.000 Uani d
N(1) 0.1631(2) 1.0416(3) 0.8786(2) 0.0216(7) 1.000 Uani d
C(1) 0.2966(2) 0.9582(3) 0.7523(2) 0.0155(7) 1.000 Uani d
C(2) 0.3756(3) 0.8819(3) 0.7140(2) 0.0242(9) 1.000 Uani d
C(3) 0.4186(3) 0.9343(5) 0.6454(2) 0.033(1) 1.000 Uani d
C(4) 0.3852(4) 1.0660(5) 0.6119(3) 0.039(1) 1.000 Uani d
C(5) 0.3088(4) 1.1446(4) 0.6473(3) 0.036(1) 1.000 Uani d
C(6) 0.2649(3) 1.0916(4) 0.7167(2) 0.0266(9) 1.000 Uani d
C(7) 0.2805(3) 0.8399(5) 0.9807(2) 0.031(1) 1.000 Uani d
C(8) 0.3738(3) 0.8610(4) 0.9379(3) 0.026(1) 1.000 Uani d
C(9) 0.4069(3) 0.9939(4) 0.9097(2) 0.0239(9) 1.000 Uani d
C(10) 0.3722(3) 1.1414(4) 0.9393(3) 0.033(1) 1.000 Uani d
C(11) 0.5013(3) 1.0023(5) 0.8605(3) 0.036(1) 1.000 Uani d
C(12) 0.0714(3) 0.7322(4) 0.8701(2) 0.031(1) 1.000 Uani d
C(13) 0.1521(4) 0.6269(3) 0.8782(3) 0.031(1) 1.000 Uani d
C(14) 0.2026(3) 0.6184(3) 0.8055(3) 0.028(1) 1.000 Uani d
C(15) 0.1500(3) 0.7144(4) 0.7519(2) 0.0256(9) 1.000 Uani d
C(16) 0.0701(3) 0.7860(3) 0.7913(3) 0.0268(9) 1.000 Uani d
C(17) -0.0063(4) 0.7726(7) 0.9316(4) 0.075(2) 1.000 Uani d
C(18) 0.1734(6) 0.5242(6) 0.9481(4) 0.085(2) 1.000 Uani d
C(19) 0.2871(4) 0.5093(5) 0.7896(5) 0.069(2) 1.000 Uani d
C(20) 0.1643(5) 0.7217(7) 0.6644(3) 0.071(2) 1.000 Uani d
C(21) -0.0076(4) 0.8909(4) 0.7530(4) 0.069(2) 1.000 Uani d
C(22) 0.1292 0.6956 0.8194 0.051 1.000 Uiso c
H(6) 0.261(3) 0.934(5) 1.015(3) 0.03(1) 1.000 Uiso d
H(7) 0.273(3) 0.750(5) 1.005(3) 0.03(1) 1.000 Uiso d
H(8) 0.412(4) 0.770(5) 0.922(3) 0.05(1) 1.000 Uiso d

loop_
_atom_site_aniso_label
_atom_site_aniso_U_11
_atom_site_aniso_U_22
_atom_site_aniso_U_33
_atom_site_aniso_U_12
_atom_site_aniso_U_13
_atom_site_aniso_U_23
W(1) 0.01441(8) 0.01251(8) 0.0109(1) -0.00126(4) 0.00049(5) -0.00087(4)
O(1) 0.042(2) 0.027(1) 0.049(2) 0.013(1) 0.006(1) -0.013(1)
N(1) 0.022(1) 0.023(1) 0.020(2) -0.002(1) 0.005(1) -0.007(1)
C(1) 0.016(1) 0.017(1) 0.013(2) -0.004(1) -0.003(1) 0.000(1)
C(2) 0.024(2) 0.026(2) 0.023(2) -0.004(1) 0.006(1) -0.003(1)
C(3) 0.030(2) 0.040(2) 0.029(2) -0.011(2) 0.011(2) -0.007(2)
C(4) 0.051(3) 0.044(2) 0.024(2) -0.022(2) 0.009(2) 0.005(2)
C(5) 0.045(2) 0.033(2) 0.030(3) -0.006(2) 0.002(2) 0.014(2)
C(6) 0.032(2) 0.021(2) 0.026(2) -0.003(1) 0.000(2) 0.006(1)
C(7) 0.042(2) 0.037(2) 0.015(2) -0.016(2) -0.007(2) 0.006(2)
C(8) 0.027(2) 0.024(2) 0.026(2) -0.002(1) -0.009(2) -0.001(1)
C(9) 0.022(2) 0.028(2) 0.021(2) -0.004(1) -0.006(1) 0.003(1)
C(10) 0.033(2) 0.024(2) 0.040(3) -0.011(1) -0.010(2) -0.003(1)
C(11) 0.019(2) 0.060(3) 0.031(2) -0.009(2) -0.002(2) -0.003(2)
C(12) 0.025(2) 0.036(2) 0.033(2) -0.019(1) 0.013(2) -0.015(2)
C(13) 0.044(2) 0.020(2) 0.028(2) -0.014(1) -0.012(2) 0.009(1)
C(14) 0.018(2) 0.017(1) 0.049(3) -0.002(1) -0.004(2) -0.012(1)
C(15) 0.027(2) 0.033(2) 0.016(2) -0.016(1) 0.001(1) -0.004(1)
C(16) 0.017(2) 0.017(1) 0.045(3) -0.002(1) -0.013(2) -0.002(1)
C(17) 0.057(3) 0.097(4) 0.076(4) -0.044(3) 0.049(3) -0.046(4)
C(18) 0.154(7) 0.041(3) 0.054(4) -0.048(3) -0.051(4) 0.031(2)
C(19) 0.033(2) 0.030(2) 0.143(6) 0.007(2) 0.000(3) -0.038(3)
C(20) 0.098(5) 0.099(4) 0.016(2) -0.072(4) 0.008(3) -0.017(2)
C(21) 0.051(3) 0.032(2) 0.120(6) 0.013(2) -0.057(4) -0.012(3)

loop_
_atom_type_symbol
_atom_type_oxidation_number
_atom_type_number_in_cell
_atom_type_scat_dispersion_real
_atom_type_scat_dispersion_imag
_atom_type_scat_source
C 0 84 0.002 0.002
;International Tables for Crystallography
(1992, Vol. C, Tables 4.2.6.8 and 6.1.1.1)
;
H 0 116 0.000 0.000
;International Tables for Crystallography
(1992, Vol. C, Table 6.1.1.2)
;
N 0 4 0.004 0.003
;International Tables for Crystallography
(1992, Vol. C, Tables 4.2.6.8 and 6.1.1.1)
;
O 0 4 0.008 0.006
;International Tables for Crystallography
(1992, Vol. C, Tables 4.2.6.8 and 6.1.1.1)
;
W 0 4 -1.421 6.872
;International Tables for Crystallography
(1992, Vol. C, Tables 4.2.6.8 and 6.1.1.1)
;

loop_
_geom_angle_atom_site_label_1
_geom_angle_atom_site_label_2
_geom_angle_atom_site_label_3
_geom_angle
_geom_angle_publ_flag
N(1) W(1) C(1) 93.3(1) yes
N(1) W(1) C(7) 92.1(2) yes
N(1) W(1) C(8) 104.6(1) yes
N(1) W(1) C(12) 95.4(1) yes
N(1) W(1) C(13) 127.7(1) yes
N(1) W(1) C(14) 149.5(1) yes
N(1) W(1) C(15) 121.7(1) yes
N(1) W(1) C(16) 92.3(1) yes
C(1) W(1) C(7) 130.1(1) yes
C(1) W(1) C(8) 94.7(1) yes
C(1) W(1) C(12) 133.1(1) yes
C(1) W(1) C(13) 129.6(1) yes
C(1) W(1) C(14) 95.8(1) yes
C(1) W(1) C(15) 78.5(1) yes
C(1) W(1) C(16) 98.2(1) yes
C(7) W(1) C(8) 36.4(2) yes
C(7) W(1) C(12) 95.5(1) yes
C(7) W(1) C(13) 81.8(1) yes
C(7) W(1) C(14) 103.8(2) yes
C(7) W(1) C(15) 136.5(1) yes
C(7) W(1) C(16) 131.1(1) yes
C(8) W(1) C(12) 127.0(1) yes
C(8) W(1) C(13) 100.5(1) yes
C(8) W(1) C(14) 103.6(1) yes
C(8) W(1) C(15) 133.4(1) yes
C(8) W(1) C(16) 158.1(1) yes
C(12) W(1) C(13) 34.8(2) yes
C(12) W(1) C(14) 57.8(1) yes
C(12) W(1) C(15) 57.8(1) yes
C(12) W(1) C(16) 35.6(1) yes
C(13) W(1) C(14) 33.9(2) yes
C(13) W(1) C(15) 56.4(1) yes
C(13) W(1) C(16) 57.8(1) yes
C(14) W(1) C(15) 33.8(1) yes
C(14) W(1) C(16) 57.6(1) yes
C(15) W(1) C(16) 34.8(1) yes
W(1) N(1) O(1) 169.5(3) yes
W(1) C(1) C(2) 123.0(2) yes
W(1) C(1) C(6) 121.4(2) yes
C(2) C(1) C(6) 115.5(3) yes
C(1) C(2) C(3) 122.5(3) yes
C(1) C(2) H(1) 118.8(3) yes
C(3) C(2) H(1) 118.7(4) yes
C(2) C(3) C(4) 120.3(4) yes
C(2) C(3) H(2) 119.8(4) yes
C(4) C(3) H(2) 119.8(4) yes
C(3) C(4) C(5) 119.3(4) yes
C(3) C(4) H(3) 119.9(5) yes
C(5) C(4) H(3) 120.7(5) yes
C(4) C(5) C(6) 120.4(4) yes
C(4) C(5) H(4) 119.8(4) yes
C(6) C(5) H(4) 119.8(4) yes
C(1) C(6) C(5) 121.9(4) yes
C(1) C(6) H(5) 119.1(3) yes
C(5) C(6) H(5) 119.0(4) yes
W(1) C(7) C(8) 77.3(2) yes
W(1) C(7) H(6) 110(3) no
W(1) C(7) H(7) 120(3) no
C(8) C(7) H(6) 113(2) no
C(8) C(7) H(7) 116(3) no
H(6) C(7) H(7) 115(4) no
W(1) C(8) C(7) 66.3(2) yes
W(1) C(8) C(9) 92.0(2) yes
W(1) C(8) H(8) 106(3) no
C(7) C(8) C(9) 124.8(4) yes
C(7) C(8) H(8) 117(3) no
C(9) C(8) H(8) 118(3) no
C(8) C(9) C(10) 124.3(4) yes
C(8) C(9) C(11) 120.6(4) yes
C(10) C(9) C(11) 113.5(3) yes
C(9) C(10) H(9) 109.3(3) yes
C(9) C(10) H(10) 109.2(4) yes
C(9) C(10) H(11) 109.6(4) yes
H(9) C(10) H(10) 109.4(4) yes
H(9) C(10) H(11) 109.7(4) yes
H(10) C(10) H(11) 109.7(3) yes
C(9) C(11) H(12) 109.5(4) yes
C(9) C(11) H(13) 109.4(4) yes
C(9) C(11) H(14) 109.7(4) yes
H(12) C(11) H(13) 109.0(4) yes
H(12) C(11) H(14) 109.5(4) yes
H(13) C(11) H(14) 109.6(4) yes
W(1) C(12) C(13) 76.1(2) yes
W(1) C(12) C(16) 72.2(2) yes
W(1) C(12) C(17) 121.1(3) yes
C(13) C(12) C(16) 107.6(3) yes
C(13) C(12) C(17) 127.1(5) yes
C(16) C(12) C(17) 125.2(5) yes
W(1) C(13) C(12) 69.0(2) yes
W(1) C(13) C(14) 74.3(2) yes
W(1) C(13) C(18) 128.8(3) yes
C(12) C(13) C(14) 108.6(3) yes
C(12) C(13) C(18) 126.7(5) yes
C(14) C(13) C(18) 124.3(5) yes
W(1) C(14) C(13) 71.8(2) yes
W(1) C(14) C(15) 71.5(2) yes
W(1) C(14) C(19) 128.1(3) yes
C(13) C(14) C(15) 107.1(3) yes
C(13) C(14) C(19) 123.8(5) yes
C(15) C(14) C(19) 128.7(5) yes
W(1) C(15) C(14) 74.7(2) yes
W(1) C(15) C(16) 69.4(2) yes
W(1) C(15) C(20) 129.5(3) yes
C(14) C(15) C(16) 109.0(3) yes
C(14) C(15) C(20) 125.7(5) yes
C(16) C(15) C(20) 124.6(5) yes
W(1) C(16) C(12) 72.2(2) yes
W(1) C(16) C(15) 75.9(2) yes
W(1) C(16) C(21) 121.7(2) yes
C(12) C(16) C(15) 107.7(3) yes
C(12) C(16) C(21) 126.9(5) yes
C(15) C(16) C(21) 125.2(5) yes
C(12) C(17) H(15) 109.4(4) yes
C(12) C(17) H(16) 109.6(5) yes
C(12) C(17) H(17) 109.3(6) yes
H(15) C(17) H(16) 109.6(7) yes
H(15) C(17) H(17) 109.2(5) yes
H(16) C(17) H(17) 109.7(5) yes
C(13) C(18) H(18) 109.2(6) yes
C(13) C(18) H(19) 109.4(5) yes
C(13) C(18) H(20) 109.5(5) yes
H(18) C(18) H(19) 109.3(6) yes
H(18) C(18) H(20) 109.5(5) yes
H(19) C(18) H(20) 110.0(7) yes
C(14) C(19) H(21) 109.4(4) yes
C(14) C(19) H(22) 109.3(5) yes
C(14) C(19) H(23) 109.7(4) yes
H(21) C(19) H(22) 109.0(5) yes
H(21) C(19) H(23) 109.8(6) yes
H(22) C(19) H(23) 109.6(5) yes
C(15) C(20) H(24) 109.5(6) yes
C(15) C(20) H(25) 109.5(4) yes
C(15) C(20) H(26) 109.3(4) yes
H(24) C(20) H(25) 109.6(5) yes
H(24) C(20) H(26) 109.5(5) yes
H(25) C(20) H(26) 109.5(7) yes
C(16) C(21) H(27) 109.7(4) yes
C(16) C(21) H(28) 109.5(4) yes
C(16) C(21) H(29) 109.4(6) yes
H(27) C(21) H(28) 109.5(7) yes
H(27) C(21) H(29) 109.3(4) yes
H(28) C(21) H(29) 109.4(5) yes

loop_
_geom_bond_atom_site_label_1
_geom_bond_atom_site_label_2
_geom_bond_distance
_geom_bond_publ_flag
W(1) N(1) 1.762(3) yes
W(1) C(1) 2.186(3) yes
W(1) C(7) 2.218(4) yes
W(1) C(8) 2.363(4) yes
W(1) C(12) 2.306(3) yes
W(1) C(13) 2.398(3) yes
W(1) C(14) 2.430(3) yes
W(1) C(15) 2.389(3) yes
W(1) C(16) 2.306(3) yes
O(1) N(1) 1.224(4) yes
C(1) C(2) 1.406(5) yes
C(1) C(6) 1.397(4) yes
C(2) C(3) 1.383(5) yes
C(2) H(1) 0.979(4) yes
C(3) C(4) 1.375(6) yes
C(3) H(2) 0.978(4) yes
C(4) C(5) 1.368(7) yes
C(4) H(3) 0.983(4) yes
C(5) C(6) 1.401(5) yes
C(5) H(4) 0.981(4) yes
C(6) H(5) 0.976(4) yes
C(7) C(8) 1.439(6) yes
C(7) H(6) 1.06(4) no
C(7) H(7) 0.91(4) no
C(8) C(9) 1.365(5) yes
C(8) H(8) 1.00(5) no
C(9) C(10) 1.495(5) yes
C(9) C(11) 1.500(5) yes
C(10) H(9) 0.980(5) yes
C(10) H(10) 0.980(4) yes
C(10) H(11) 0.977(4) yes
C(11) H(12) 0.983(4) yes
C(11) H(13) 0.982(4) yes
C(11) H(14) 0.976(4) yes
C(12) C(13) 1.411(6) yes
C(12) C(16) 1.408(6) yes
C(12) C(17) 1.513(6) yes
C(13) C(14) 1.409(7) yes
C(13) C(18) 1.510(6) yes
C(14) C(15) 1.403(5) yes
C(14) C(19) 1.501(5) yes
C(15) C(16) 1.405(5) yes
C(15) C(20) 1.489(6) yes
C(16) C(21) 1.502(5) yes
C(17) H(15) 0.983(6) yes
C(17) H(16) 0.976(6) yes
C(17) H(17) 0.981(8) yes
C(18) H(18) 0.984(9) yes
C(18) H(19) 0.978(5) yes
C(18) H(20) 0.976(7) yes
C(19) H(21) 0.981(5) yes
C(19) H(22) 0.984(8) yes
C(19) H(23) 0.975(6) yes
C(20) H(24) 0.979(8) yes
C(20) H(25) 0.980(5) yes
C(20) H(26) 0.980(6) yes
C(21) H(27) 0.980(6) yes
C(21) H(28) 0.979(5) yes
C(21) H(29) 0.982(7) yes

loop_
_geom_contact_atom_site_label_1
_geom_contact_atom_site_label_2
_geom_contact_distance
_geom_contact_site_symmetry_2
_geom_contact_publ_flag
O(1) C(17) 3.377(6) 3_577 no
O(1) C(21) 3.468(6) 2_556 no
C(7) C(20) 3.528(7) 4_565 no
C(13) C(21) 3.536(6) 2_546 no
C(14) C(21) 3.359(5) 2_546 no
C(15) C(21) 3.447(5) 2_546 no

loop_
_geom_torsion_atom_site_label_1
_geom_torsion_atom_site_label_2
_geom_torsion_atom_site_label_3
_geom_torsion_atom_site_label_4
_geom_torsion
_geom_torsion_publ_flag
W(1) C(1) C(2) C(3) 175.6(3) no
W(1) C(1) C(2) H(1) -4.3(5) no
W(1) C(1) C(6) C(5) -175.9(3) no
W(1) C(1) C(6) H(5) 4.0(5) no
W(1) C(7) C(8) C(9) 75.0(4) no
W(1) C(7) C(8) H(8) -97(3) no
W(1) C(8) C(7) H(6) -106(3) no
W(1) C(8) C(7) H(7) 117(3) no
W(1) C(8) C(9) C(10) 82.3(4) no
W(1) C(8) C(9) C(11) -113.3(3) no
W(1) C(12) C(13) C(14) -64.2(3) no
W(1) C(12) C(13) C(18) 123.4(4) no
W(1) C(12) C(16) C(15) 68.2(2) no
W(1) C(12) C(16) C(21) -116.7(3) no
W(1) C(12) C(17) H(15) 29.2(8) no
W(1) C(12) C(17) H(16) 149.3(4) no
W(1) C(12) C(17) H(17) -90.4(5) no
W(1) C(13) C(12) C(16) 65.9(2) no
W(1) C(13) C(12) C(17) -118.8(4) no
W(1) C(13) C(14) C(15) -63.2(2) no
W(1) C(13) C(14) C(19) 124.2(4) no
W(1) C(13) C(18) H(18) 82.6(6) no
W(1) C(13) C(18) H(19) -157.8(5) no
W(1) C(13) C(18) H(20) -37.2(9) no
W(1) C(14) C(13) C(12) 60.9(2) no
W(1) C(14) C(13) C(18) -126.5(4) no
W(1) C(14) C(15) C(16) -61.3(2) no
W(1) C(14) C(15) C(20) 128.0(4) no
W(1) C(14) C(19) H(21) 153.1(4) no
W(1) C(14) C(19) H(22) -87.5(5) no
W(1) C(14) C(19) H(23) 32.6(8) no
W(1) C(15) C(14) C(13) 63.4(2) no
W(1) C(15) C(14) C(19) -124.5(4) no
W(1) C(15) C(16) C(12) -65.7(2) no
W(1) C(15) C(16) C(21) 119.0(3) no
W(1) C(15) C(20) H(24) 90.0(5) no
W(1) C(15) C(20) H(25) -149.9(4) no
W(1) C(15) C(20) H(26) -30.0(8) no
W(1) C(16) C(12) C(13) -68.5(2) no
W(1) C(16) C(12) C(17) 116.0(4) no
W(1) C(16) C(15) C(14) 64.7(2) no
W(1) C(16) C(15) C(20) -124.5(3) no
W(1) C(16) C(21) H(27) 34.6(8) no
W(1) C(16) C(21) H(28) 154.9(4) no
W(1) C(16) C(21) H(29) -85.2(5) no
O(1) N(1) W(1) C(1) 114(2) no
O(1) N(1) W(1) C(7) -116(2) no
O(1) N(1) W(1) C(8) -150(2) no
O(1) N(1) W(1) C(12) -20(2) no
O(1) N(1) W(1) C(13) -35(2) no
O(1) N(1) W(1) C(14) 6(2) no
O(1) N(1) W(1) C(15) 35(2) no
O(1) N(1) W(1) C(16) 15(2) no
N(1) W(1) C(1) C(2) 166.4(3) no
N(1) W(1) C(1) C(6) -17.7(3) no
N(1) W(1) C(7) C(8) -112.0(2) no
N(1) W(1) C(7) H(6) -2(3) no
N(1) W(1) C(7) H(7) 135(3) no
N(1) W(1) C(8) C(7) 73.3(2) no
N(1) W(1) C(8) C(9) -54.2(3) no
N(1) W(1) C(8) H(8) -174(3) no
N(1) W(1) C(12) C(13) -159.7(2) no
N(1) W(1) C(12) C(16) 86.4(2) no
N(1) W(1) C(12) C(17) -34.5(5) no
N(1) W(1) C(13) C(12) 25.9(3) no
N(1) W(1) C(13) C(14) 143.4(2) no
N(1) W(1) C(13) C(18) -95.0(6) no
N(1) W(1) C(14) C(13) -68.5(4) no
N(1) W(1) C(14) C(15) 47.4(4) no
N(1) W(1) C(14) C(19) 172.5(4) no
N(1) W(1) C(15) C(14) -154.0(2) no
N(1) W(1) C(15) C(16) -36.4(3) no
N(1) W(1) C(15) C(20) 82.1(5) no
N(1) W(1) C(16) C(12) -96.1(2) no
N(1) W(1) C(16) C(15) 149.7(2) no
N(1) W(1) C(16) C(21) 26.8(5) no
C(1) W(1) C(7) C(8) -15.8(3) no
C(1) W(1) C(7) H(6) 94(3) no
C(1) W(1) C(7) H(7) -129(3) no
C(1) W(1) C(8) C(7) 167.9(2) no
C(1) W(1) C(8) C(9) 40.5(3) no
C(1) W(1) C(8) H(8) -79(3) no
C(1) W(1) C(12) C(13) 100.6(3) no
C(1) W(1) C(12) C(16) -13.4(3) no
C(1) W(1) C(12) C(17) -134.2(4) no
C(1) W(1) C(13) C(12) -111.3(3) no
C(1) W(1) C(13) C(14) 6.3(3) no
C(1) W(1) C(13) C(18) 127.9(5) no
C(1) W(1) C(14) C(13) -175.2(2) no
C(1) W(1) C(14) C(15) -59.3(2) no
C(1) W(1) C(14) C(19) 65.8(5) no
C(1) W(1) C(15) C(14) 119.2(2) no
C(1) W(1) C(15) C(16) -123.2(2) no
C(1) W(1) C(15) C(20) -4.7(5) no
C(1) W(1) C(16) C(12) 170.2(2) no
C(1) W(1) C(16) C(15) 55.9(2) no
C(1) W(1) C(16) C(21) -66.9(5) no
C(1) C(2) C(3) C(4) 0.4(6) no
C(1) C(2) C(3) H(2) -179.2(3) no
C(1) C(6) C(5) C(4) 0.0(7) no
C(1) C(6) C(5) H(4) 180.0(4) no
C(2) C(1) W(1) C(7) 70.7(3) no
C(2) C(1) W(1) C(8) 61.4(3) no
C(2) C(1) W(1) C(12) -93.0(3) no
C(2) C(1) W(1) C(13) -46.3(3) no
C(2) C(1) W(1) C(14) -42.8(3) no
C(2) C(1) W(1) C(15) -72.0(3) no
C(2) C(1) W(1) C(16) -100.8(3) no
C(2) C(1) C(6) C(5) 0.3(5) no
C(2) C(1) C(6) H(5) -179.7(3) no
C(2) C(3) C(4) C(5) -0.1(6) no
C(2) C(3) C(4) H(3) 179.6(4) no
C(3) C(2) C(1) C(6) -0.5(5) no
C(3) C(4) C(5) C(6) -0.1(7) no
C(3) C(4) C(5) H(4) 179.9(4) no
C(4) C(3) C(2) H(1) -179.6(4) no
C(4) C(5) C(6) H(5) -180.0(4) no
C(5) C(4) C(3) H(2) 179.5(4) no
C(6) C(1) W(1) C(7) -113.3(3) no
C(6) C(1) W(1) C(8) -122.6(3) no
C(6) C(1) W(1) C(12) 82.9(3) no
C(6) C(1) W(1) C(13) 129.7(3) no
C(6) C(1) W(1) C(14) 133.2(3) no
C(6) C(1) W(1) C(15) 104.0(3) no
C(6) C(1) W(1) C(16) 75.1(3) no
C(6) C(1) C(2) H(1) 179.5(3) no
C(6) C(5) C(4) H(3) -179.8(4) no
C(7) W(1) C(8) C(9) -127.5(4) no
C(7) W(1) C(8) H(8) 113(3) no
C(7) W(1) C(12) C(13) -67.0(3) no
C(7) W(1) C(12) C(16) 179.0(2) no
C(7) W(1) C(12) C(17) 58.2(5) no
C(7) W(1) C(13) C(12) 112.2(3) no
C(7) W(1) C(13) C(14) -130.2(3) no
C(7) W(1) C(13) C(18) -8.6(6) no
C(7) W(1) C(14) C(13) 51.1(3) no
C(7) W(1) C(14) C(15) 167.0(2) no
C(7) W(1) C(14) C(19) -68.0(5) no
C(7) W(1) C(15) C(14) -18.5(3) no
C(7) W(1) C(15) C(16) 99.1(3) no
C(7) W(1) C(15) C(20) -142.5(5) no
C(7) W(1) C(16) C(12) -1.3(3) no
C(7) W(1) C(16) C(15) -115.5(3) no
C(7) W(1) C(16) C(21) 121.6(5) no
C(7) C(8) W(1) C(12) -35.3(3) no
C(7) C(8) W(1) C(13) -60.4(3) no
C(7) C(8) W(1) C(14) -95.0(3) no
C(7) C(8) W(1) C(15) -113.5(3) no
C(7) C(8) W(1) C(16) -66.3(5) no
C(7) C(8) C(9) C(10) 20.0(6) no
C(7) C(8) C(9) C(11) -175.5(4) no
C(8) W(1) C(7) H(6) 110(3) no
C(8) W(1) C(7) H(7) -113(3) no
C(8) W(1) C(12) C(13) -46.8(3) no
C(8) W(1) C(12) C(16) -160.8(2) no
C(8) W(1) C(12) C(17) 78.4(5) no
C(8) W(1) C(13) C(12) 143.7(2) no
C(8) W(1) C(13) C(14) -98.8(2) no
C(8) W(1) C(13) C(18) 22.8(6) no
C(8) W(1) C(14) C(13) 88.6(2) no
C(8) W(1) C(14) C(15) -155.5(2) no
C(8) W(1) C(14) C(19) -30.4(5) no
C(8) W(1) C(15) C(14) 33.7(3) no
C(8) W(1) C(15) C(16) 151.3(2) no
C(8) W(1) C(15) C(20) -90.2(5) no
C(8) W(1) C(16) C(12) 44.9(5) no
C(8) W(1) C(16) C(15) -69.3(5) no
C(8) W(1) C(16) C(21) 167.8(5) no
C(8) C(7) W(1) C(12) 152.4(2) no
C(8) C(7) W(1) C(13) 120.3(2) no
C(8) C(7) W(1) C(14) 94.2(2) no
C(8) C(7) W(1) C(15) 104.7(2) no
C(8) C(7) W(1) C(16) 153.1(2) no
C(8) C(9) C(10) H(9) -20.6(6) no
C(8) C(9) C(10) H(10) 99.0(5) no
C(8) C(9) C(10) H(11) -140.9(4) no
C(8) C(9) C(11) H(12) 137.1(4) no
C(8) C(9) C(11) H(13) 17.6(5) no
C(8) C(9) C(11) H(14) -102.7(5) no
C(9) C(8) W(1) C(12) -162.8(2) no
C(9) C(8) W(1) C(13) 172.2(3) no
C(9) C(8) W(1) C(14) 137.6(2) no
C(9) C(8) W(1) C(15) 119.0(2) no
C(9) C(8) W(1) C(16) 166.3(3) no
C(9) C(8) C(7) H(6) -31(3) no
C(9) C(8) C(7) H(7) -168(3) no
C(10) C(9) C(8) H(8) -168(3) no
C(10) C(9) C(11) H(12) -56.9(5) no
C(10) C(9) C(11) H(13) -176.3(3) no
C(10) C(9) C(11) H(14) 63.4(5) no
C(11) C(9) C(8) H(8) -4(3) no
C(11) C(9) C(10) H(9) 173.9(4) no
C(11) C(9) C(10) H(10) -66.4(5) no
C(11) C(9) C(10) H(11) 53.7(5) no
C(12) W(1) C(7) H(6) -97(3) no
C(12) W(1) C(7) H(7) 39(3) no
C(12) W(1) C(8) H(8) 78(3) no
C(12) W(1) C(13) C(14) 117.5(3) no
C(12) W(1) C(13) C(18) -120.8(7) no
C(12) W(1) C(14) C(13) -36.8(2) no
C(12) W(1) C(14) C(15) 79.1(2) no
C(12) W(1) C(14) C(19) -155.8(6) no
C(12) W(1) C(15) C(14) -78.8(3) no
C(12) W(1) C(15) C(16) 38.8(2) no
C(12) W(1) C(15) C(20) 157.2(6) no
C(12) W(1) C(16) C(15) -114.2(3) no
C(12) W(1) C(16) C(21) 122.9(5) no
C(12) C(13) W(1) C(14) -117.5(3) no
C(12) C(13) W(1) C(15) -80.6(3) no
C(12) C(13) W(1) C(16) -38.9(2) no
C(12) C(13) C(14) C(15) -2.3(4) no
C(12) C(13) C(14) C(19) -175.0(3) no
C(12) C(13) C(18) H(18) -8.9(7) no
C(12) C(13) C(18) H(19) 110.7(7) no
C(12) C(13) C(18) H(20) -128.7(6) no
C(12) C(16) W(1) C(13) 38.1(2) no
C(12) C(16) W(1) C(14) 78.5(2) no
C(12) C(16) W(1) C(15) 114.2(3) no
C(12) C(16) C(15) C(14) -1.1(4) no
C(12) C(16) C(15) C(20) 169.7(3) no
C(12) C(16) C(21) H(27) 125.5(6) no
C(12) C(16) C(21) H(28) -114.3(6) no
C(12) C(16) C(21) H(29) 5.6(6) no
C(13) W(1) C(7) H(6) -130(3) no
C(13) W(1) C(7) H(7) 7(3) no
C(13) W(1) C(8) H(8) 53(3) no
C(13) W(1) C(12) C(16) -113.9(3) no
C(13) W(1) C(12) C(17) 125.2(6) no
C(13) W(1) C(14) C(15) 115.9(3) no
C(13) W(1) C(14) C(19) -119.0(6) no
C(13) W(1) C(15) C(14) -37.1(2) no
C(13) W(1) C(15) C(16) 80.5(2) no
C(13) W(1) C(15) C(20) -161.0(6) no
C(13) W(1) C(16) C(15) -76.1(2) no
C(13) W(1) C(16) C(21) 161.0(5) no
C(13) C(12) W(1) C(14) 35.8(2) no
C(13) C(12) W(1) C(15) 76.0(3) no
C(13) C(12) W(1) C(16) 113.9(3) no
C(13) C(12) C(16) C(15) -0.4(4) no
C(13) C(12) C(16) C(21) 174.8(3) no
C(13) C(12) C(17) H(15) 125.2(6) no
C(13) C(12) C(17) H(16) -114.6(6) no
C(13) C(12) C(17) H(17) 5.7(6) no
C(13) C(14) W(1) C(15) -115.9(3) no
C(13) C(14) W(1) C(16) -79.1(3) no
C(13) C(14) C(15) C(16) 2.1(4) no
C(13) C(14) C(15) C(20) -168.6(3) no
C(13) C(14) C(19) H(21) 60.5(7) no
C(13) C(14) C(19) H(22) 179.8(4) no
C(13) C(14) C(19) H(23) -60.0(6) no
C(14) W(1) C(7) H(6) -156(3) no
C(14) W(1) C(7) H(7) -19(3) no
C(14) W(1) C(8) H(8) 18(3) no
C(14) W(1) C(12) C(16) -78.1(2) no
C(14) W(1) C(12) C(17) 161.0(5) no
C(14) W(1) C(13) C(18) 121.6(6) no
C(14) W(1) C(15) C(16) 117.6(3) no
C(14) W(1) C(15) C(20) -123.9(6) no
C(14) W(1) C(16) C(15) -35.7(2) no
C(14) W(1) C(16) C(21) -158.6(5) no
C(14) C(13) W(1) C(15) 37.0(2) no
C(14) C(13) W(1) C(16) 78.6(3) no
C(14) C(13) C(12) C(16) 1.7(4) no
C(14) C(13) C(12) C(17) 177.0(4) no
C(14) C(13) C(18) H(18) 179.9(4) no
C(14) C(13) C(18) H(19) -60.5(8) no
C(14) C(13) C(18) H(20) 60.1(7) no
C(14) C(15) W(1) C(16) -117.6(3) no
C(14) C(15) C(16) C(21) -176.3(3) no
C(14) C(15) C(20) H(24) -9.9(6) no
C(14) C(15) C(20) H(25) 110.3(6) no
C(14) C(15) C(20) H(26) -129.8(6) no
C(15) W(1) C(7) H(6) -145(3) no
C(15) W(1) C(7) H(7) -8(3) no
C(15) W(1) C(8) H(8) 0(3) no
C(15) W(1) C(12) C(16) -37.9(2) no
C(15) W(1) C(12) C(17) -158.8(5) no
C(15) W(1) C(13) C(18) 158.6(6) no
C(15) W(1) C(14) C(19) 125.1(6) no
C(15) W(1) C(16) C(21) -122.9(6) no
C(15) C(14) W(1) C(16) 36.7(2) no
C(15) C(14) C(13) C(18) 170.3(4) no
C(15) C(14) C(19) H(21) -110.5(6) no
C(15) C(14) C(19) H(22) 8.8(6) no
C(15) C(14) C(19) H(23) 129.0(6) no
C(15) C(16) C(12) C(17) -175.8(3) no
C(15) C(16) C(21) H(27) -60.2(6) no
C(15) C(16) C(21) H(28) 60.0(7) no
C(15) C(16) C(21) H(29) 179.9(3) no
C(16) W(1) C(7) H(6) -97(3) no
C(16) W(1) C(7) H(7) 40(3) no
C(16) W(1) C(8) H(8) 47(3) no
C(16) W(1) C(12) C(17) -120.9(5) no
C(16) W(1) C(13) C(18) -159.7(6) no
C(16) W(1) C(14) C(19) 161.8(6) no
C(16) W(1) C(15) C(20) 118.5(6) no
C(16) C(12) C(13) C(18) -170.7(4) no
C(16) C(12) C(17) H(15) -60.2(7) no
C(16) C(12) C(17) H(16) 59.9(7) no
C(16) C(12) C(17) H(17) -179.7(4) no
C(16) C(15) C(14) C(19) 174.3(3) no
C(16) C(15) C(20) H(24) -179.2(3) no
C(16) C(15) C(20) H(25) -59.0(7) no
C(16) C(15) C(20) H(26) 60.9(6) no
C(17) C(12) C(13) C(18) 4.6(6) no
C(17) C(12) C(16) C(21) -0.7(6) no
C(18) C(13) C(14) C(19) -2.4(6) no
C(19) C(14) C(15) C(20) 3.6(6) no
C(20) C(15) C(16) C(21) -5.5(5) no
H(1) C(2) C(3) H(2) 0.7(6) no
H(2) C(3) C(4) H(3) -0.8(7) no
H(3) C(4) C(5) H(4) 0.2(8) no
H(4) C(5) C(6) H(5) 0.0(7) no
H(6) C(7) C(8) H(8) 157(4) no
H(7) C(7) C(8) H(8) 20(5) no
